data_7006042
loop_
_publ_author_name
'Pellei, Maura'
'Alidori, Simone'
'Papini, Grazia'
'Lobbia, Giancarlo Gioia'
'Gorden, John D.'
'Dias, H. V. Rasika'
'Santini, Carlo'

_publ_section_title
;
 Silver(I)-organophosphane complexes of electron withdrawing CF3- or
 NO2-substituted scorpionate ligands.
;
_journal_issue 42
_journal_name_full 'Dalton transactions (Cambridge, England : 2003)'
_journal_page_first 4845
_journal_page_last 4853
_journal_paper_doi 10.1039/b708436f
_journal_year 2007
_chemical_formula_sum 'C8 H6 B F6 K N4'
_chemical_formula_weight 322.08
_chemical_name_common (H2B(3-(CF3)Pz)2)K
_chemical_name_systematic
;
?
;
_space_group_IT_number 14
_symmetry_cell_setting monoclinic
_symmetry_space_group_name_Hall '-P 2ybc'
_symmetry_space_group_name_H-M 'P 1 21/c 1'
_atom_sites_solution_hydrogens geom
_atom_sites_solution_primary direct
_atom_sites_solution_secondary difmap
_audit_creation_method SHELXL-97
_cell_angle_alpha 90.00
_cell_angle_beta 91.41(2)
_cell_angle_gamma 90.00
_cell_formula_units_Z 4
_cell_length_a 11.280(3)
_cell_length_b 5.983(2)
_cell_length_c 19.165(4)
_cell_measurement_temperature 193(2)
_cell_volume 1293.0(6)
_computing_structure_refinement 'SHELXL-97 (Sheldrick, 1997)'
_computing_structure_solution 'SHELXS-97 (Sheldrick, 1990)'
_diffrn_ambient_temperature 193(2)
_diffrn_measured_fraction_theta_full 1.000
_diffrn_measured_fraction_theta_max 1.000
_diffrn_radiation_monochromator graphite
_diffrn_radiation_source 'fine-focus sealed tube'
_diffrn_radiation_type MoK\a
_diffrn_radiation_wavelength 0.71073
_diffrn_reflns_av_R_equivalents 0.0541
_diffrn_reflns_av_sigmaI/netI 0.0401
_diffrn_reflns_limit_h_max 12
_diffrn_reflns_limit_h_min -1
_diffrn_reflns_limit_k_max 6
_diffrn_reflns_limit_k_min -1
_diffrn_reflns_limit_l_max 20
_diffrn_reflns_limit_l_min -20
_diffrn_reflns_number 2449
_diffrn_reflns_theta_full 22.49
_diffrn_reflns_theta_max 22.49
_diffrn_reflns_theta_min 1.81
_exptl_absorpt_coefficient_mu 0.476
_exptl_absorpt_correction_T_max 0.8703
_exptl_absorpt_correction_T_min 0.7631
_exptl_absorpt_correction_type none
_exptl_absorpt_process_details none
_exptl_crystal_colour colorless
_exptl_crystal_density_diffrn 1.654
_exptl_crystal_density_method 'not measured'
_exptl_crystal_description blocks
_exptl_crystal_F_000 640
_exptl_crystal_size_max 0.60
_exptl_crystal_size_mid 0.45
_exptl_crystal_size_min 0.30
_refine_diff_density_max 0.277
_refine_diff_density_min -0.292
_refine_diff_density_rms 0.048
_refine_ls_extinction_method none
_refine_ls_goodness_of_fit_ref 1.031
_refine_ls_hydrogen_treatment mixed
_refine_ls_matrix_type full
_refine_ls_number_parameters 189
_refine_ls_number_reflns 1695
_refine_ls_number_restraints 0
_refine_ls_restrained_S_all 1.031
_refine_ls_R_factor_all 0.0430
_refine_ls_R_factor_gt 0.0352
_refine_ls_shift/su_max 0.000
_refine_ls_shift/su_mean 0.000
_refine_ls_structure_factor_coef Fsqd
_refine_ls_weighting_details 'calc w=1/[\s^2^(Fo^2^)+(0.0429P)^2^+0.7872P] where P=(Fo^2^+2Fc^2^)/3'
_refine_ls_weighting_scheme calc
_refine_ls_wR_factor_gt 0.0856
_refine_ls_wR_factor_ref 0.0906
_reflns_number_gt 1468
_reflns_number_total 1695
_reflns_threshold_expression >2sigma(I)
_cod_data_source_file b708436f.txt
_cod_data_source_block rd40
_cod_depositor_comments
;
The following automatic conversions were performed:
'_symmetry_cell_setting' value 'Monoclinic' changed to 'monoclinic'
according to '/home/saulius/struct/CIF-dictionaries/cif_core.dic'
dictionary named 'cif_core.dic' version 2.4.1 from 2010-06-29.

Automatic conversion script
Id: cif_fix_enum 1527 2010-12-29 10:47:43Z saulius 
;
_cod_original_sg_symbol_H-M P2(1)/c
_cod_database_code 7006042

loop_
_symmetry_equiv_pos_as_xyz
'x, y, z'
'-x, y+1/2, -z+1/2'
'-x, -y, -z'
'x, -y-1/2, z-1/2'

loop_
_atom_site_label
_atom_site_type_symbol
_atom_site_fract_x
_atom_site_fract_y
_atom_site_fract_z
_atom_site_U_iso_or_equiv
_atom_site_adp_type
_atom_site_occupancy
_atom_site_symmetry_multiplicity
_atom_site_calc_flag
_atom_site_refinement_flags
_atom_site_disorder_assembly
_atom_site_disorder_group
K K 0.09857(5) 1.18667(10) 0.30091(3) 0.0360(2) Uani 1 1 d . . .
N1 N 0.31525(17) 0.7271(4) 0.29343(10) 0.0343(5) Uani 1 1 d . . .
N2 N 0.28174(17) 0.9018(4) 0.33267(10) 0.0348(5) Uani 1 1 d . . .
N3 N 0.20909(17) 0.7786(4) 0.17592(10) 0.0330(5) Uani 1 1 d . . .
N4 N 0.11798(17) 0.9264(4) 0.17161(10) 0.0314(5) Uani 1 1 d . . .
C1 C 0.3743(2) 0.9449(5) 0.37514(12) 0.0348(6) Uani 1 1 d . . .
C2 C 0.4679(2) 0.8003(5) 0.36357(15) 0.0452(7) Uani 1 1 d . . .
H2 H 0.5432 0.7960 0.3868 0.054 Uiso 1 1 calc R . .
C3 C 0.4264(2) 0.6663(5) 0.31117(15) 0.0433(7) Uani 1 1 d . . .
H3 H 0.4694 0.5483 0.2904 0.052 Uiso 1 1 calc R . .
C4 C 0.3625(2) 1.1210(5) 0.42810(14) 0.0435(7) Uani 1 1 d . . .
C5 C 0.1298(2) 1.0285(5) 0.11026(12) 0.0336(6) Uani 1 1 d . . .
C6 C 0.2268(3) 0.9501(6) 0.07514(14) 0.0487(8) Uani 1 1 d . . .
H6 H 0.2541 0.9959 0.0309 0.058 Uiso 1 1 calc R . .
C7 C 0.2741(2) 0.7925(6) 0.11849(14) 0.0491(8) Uani 1 1 d . . .
H7 H 0.3425 0.7056 0.1095 0.059 Uiso 1 1 calc R . .
C8 C 0.0410(3) 1.1949(5) 0.08804(14) 0.0443(7) Uani 1 1 d . . .
F3 F 0.32828(18) 1.0426(4) 0.48959(8) 0.0742(6) Uani 1 1 d . . .
F2 F 0.46203(16) 1.2314(4) 0.44153(11) 0.0734(6) Uani 1 1 d . . .
F1 F 0.28102(16) 1.2741(3) 0.41011(9) 0.0608(5) Uani 1 1 d . . .
F5 F -0.06901(14) 1.1115(4) 0.08395(10) 0.0652(5) Uani 1 1 d . . .
F4 F 0.03241(16) 1.3644(3) 0.13354(10) 0.0651(5) Uani 1 1 d . . .
F6 F 0.06209(19) 1.2802(4) 0.02655(10) 0.0857(7) Uani 1 1 d . . .
B B 0.2274(3) 0.6229(6) 0.23935(16) 0.0367(7) Uani 1 1 d . . .
H1A H 0.137(2) 0.595(4) 0.2647(11) 0.026(6) Uiso 1 1 d . . .
H1B H 0.266(2) 0.463(5) 0.2214(12) 0.039(7) Uiso 1 1 d . . .

loop_
_atom_site_aniso_label
_atom_site_aniso_U_11
_atom_site_aniso_U_22
_atom_site_aniso_U_33
_atom_site_aniso_U_23
_atom_site_aniso_U_13
_atom_site_aniso_U_12
K 0.0308(3) 0.0327(4) 0.0444(4) 0.0018(3) 0.0012(2) 0.0038(2)
N1 0.0304(12) 0.0355(13) 0.0372(12) 0.0035(11) 0.0035(9) 0.0037(10)
N2 0.0301(11) 0.0396(13) 0.0348(12) 0.0017(11) 0.0022(10) 0.0033(10)
N3 0.0277(11) 0.0382(13) 0.0333(11) -0.0024(10) 0.0050(9) 0.0014(10)
N4 0.0311(11) 0.0323(12) 0.0309(11) -0.0013(10) 0.0037(9) 0.0017(10)
C1 0.0322(14) 0.0406(16) 0.0315(13) 0.0075(13) 0.0012(11) -0.0004(12)
C2 0.0322(15) 0.0510(19) 0.0521(17) 0.0020(16) -0.0057(13) 0.0070(14)
C3 0.0330(15) 0.0452(17) 0.0519(17) 0.0040(15) 0.0039(12) 0.0100(13)
C4 0.0349(15) 0.0546(19) 0.0408(16) 0.0039(15) -0.0010(12) 0.0021(14)
C5 0.0343(14) 0.0363(15) 0.0303(14) -0.0060(13) 0.0023(11) 0.0000(12)
C6 0.0485(17) 0.061(2) 0.0374(15) 0.0078(16) 0.0148(13) 0.0082(15)
C7 0.0405(16) 0.064(2) 0.0430(16) 0.0040(16) 0.0152(13) 0.0134(15)
C8 0.0519(18) 0.0472(19) 0.0341(15) -0.0007(15) 0.0059(13) 0.0048(15)
F3 0.1042(16) 0.0814(15) 0.0377(10) 0.0042(10) 0.0156(9) 0.0023(12)
F2 0.0467(10) 0.0825(14) 0.0910(14) -0.0332(13) 0.0011(9) -0.0121(10)
F1 0.0647(11) 0.0616(12) 0.0555(10) -0.0153(10) -0.0117(8) 0.0225(10)
F5 0.0433(10) 0.0747(13) 0.0766(12) -0.0095(11) -0.0190(8) 0.0084(9)
F4 0.0658(11) 0.0485(11) 0.0805(12) -0.0220(10) -0.0085(9) 0.0153(9)
F6 0.1002(15) 0.0967(17) 0.0615(12) 0.0406(12) 0.0255(11) 0.0453(13)
B 0.0339(16) 0.0366(18) 0.0399(17) 0.0008(15) 0.0038(13) 0.0006(14)

loop_
_atom_type_symbol
_atom_type_description
_atom_type_scat_dispersion_real
_atom_type_scat_dispersion_imag
_atom_type_scat_source
C C 0.0033 0.0016 'International Tables Vol C Tables 4.2.6.8 and 6.1.1.4'
H H 0.0000 0.0000 'International Tables Vol C Tables 4.2.6.8 and 6.1.1.4'
B B 0.0013 0.0007 'International Tables Vol C Tables 4.2.6.8 and 6.1.1.4'
N N 0.0061 0.0033 'International Tables Vol C Tables 4.2.6.8 and 6.1.1.4'
F F 0.0171 0.0103 'International Tables Vol C Tables 4.2.6.8 and 6.1.1.4'
K K 0.2009 0.2494 'International Tables Vol C Tables 4.2.6.8 and 6.1.1.4'

loop_
_geom_angle_atom_site_label_1
_geom_angle_atom_site_label_2
_geom_angle_atom_site_label_3
_geom_angle
_geom_angle_site_symmetry_1
_geom_angle_site_symmetry_3
_geom_angle_publ_flag
N2 K F4 82.69(6) . 2_545 ?
N2 K N4 154.85(6) . 2 ?
F4 K N4 78.41(6) 2_545 2 ?
N2 K N4 77.64(6) . . ?
F4 K N4 93.76(6) 2_545 . ?
N4 K N4 119.80(4) 2 . ?
N2 K F1 56.08(6) . . ?
F4 K F1 100.00(6) 2_545 . ?
N4 K F1 111.16(6) 2 . ?
N4 K F1 128.89(5) . . ?
N2 K B 103.95(8) . 1_565 ?
F4 K B 170.43(7) 2_545 1_565 ?
N4 K B 93.17(7) 2 1_565 ?
N4 K B 94.40(7) . 1_565 ?
F1 K B 78.64(7) . 1_565 ?
N2 K F5 114.11(6) . 2 ?
F4 K F5 99.55(6) 2_545 2 ?
N4 K F5 54.00(5) 2 2 ?
N4 K F5 163.16(6) . 2 ?
F1 K F5 58.82(5) . 2 ?
B K F5 71.55(7) 1_565 2 ?
N2 K K 92.76(5) . 2_545 ?
F4 K K 55.00(4) 2_545 2_545 ?
N4 K K 89.89(5) 2 2_545 ?
N4 K K 43.73(4) . 2_545 ?
F1 K K 144.37(4) . 2_545 ?
B K K 130.35(6) 1_565 2_545 ?
F5 K K 141.34(4) 2 2_545 ?
N2 K K 159.99(5) . 2 ?
F4 K K 115.41(5) 2_545 2 ?
N4 K K 44.64(4) 2 2 ?
N4 K K 92.02(5) . 2 ?
F1 K K 123.96(4) . 2 ?
B K K 59.30(6) 1_565 2 ?
F5 K K 72.99(4) 2 2 ?
K K K 91.34(3) 2_545 2 ?
C3 N1 N2 110.0(2) . . ?
C3 N1 B 129.8(2) . . ?
N2 N1 B 120.2(2) . . ?
C1 N2 N1 105.4(2) . . ?
C1 N2 K 126.23(18) . . ?
N1 N2 K 125.45(14) . . ?
C7 N3 N4 109.8(2) . . ?
C7 N3 B 128.3(2) . . ?
N4 N3 B 121.9(2) . . ?
C5 N4 N3 105.08(19) . . ?
C5 N4 K 119.37(15) . 2_545 ?
N3 N4 K 107.91(14) . 2_545 ?
C5 N4 K 120.76(16) . . ?
N3 N4 K 111.47(14) . . ?
K N4 K 91.63(6) 2_545 . ?
N2 C1 C2 111.7(2) . . ?
N2 C1 C4 118.5(2) . . ?
C2 C1 C4 129.7(2) . . ?
C3 C2 C1 103.7(2) . . ?
C3 C2 H2 128.1 . . ?
C1 C2 H2 128.1 . . ?
N1 C3 C2 109.3(2) . . ?
N1 C3 H3 125.4 . . ?
C2 C3 H3 125.4 . . ?
F2 C4 F3 105.5(2) . . ?
F2 C4 F1 106.4(3) . . ?
F3 C4 F1 104.9(2) . . ?
F2 C4 C1 113.7(2) . . ?
F3 C4 C1 113.0(3) . . ?
F1 C4 C1 112.7(2) . . ?
N4 C5 C6 111.8(2) . . ?
N4 C5 C8 118.9(2) . . ?
C6 C5 C8 129.2(2) . . ?
C7 C6 C5 104.0(2) . . ?
C7 C6 H6 128.0 . . ?
C5 C6 H6 128.0 . . ?
N3 C7 C6 109.4(2) . . ?
N3 C7 H7 125.3 . . ?
C6 C7 H7 125.3 . . ?
F6 C8 F5 106.3(2) . . ?
F6 C8 F4 107.9(3) . . ?
F5 C8 F4 103.7(2) . . ?
F6 C8 C5 112.8(2) . . ?
F5 C8 C5 112.9(3) . . ?
F4 C8 C5 112.6(2) . . ?
C4 F1 K 121.69(17) . . ?
C8 F5 K 110.34(15) . 2_545 ?
C8 F4 K 150.96(17) . 2 ?
N3 B N1 110.8(2) . . ?
N3 B K 136.47(18) . 1_545 ?
N1 B K 111.59(17) . 1_545 ?
N3 B H1A 108.5(12) . . ?
N1 B H1A 109.5(11) . . ?
K B H1A 47.0(12) 1_545 . ?
N3 B H1B 108.9(13) . . ?
N1 B H1B 107.8(13) . . ?
K B H1B 66.4(13) 1_545 . ?
H1A B H1B 111.4(18) . . ?

loop_
_geom_bond_atom_site_label_1
_geom_bond_atom_site_label_2
_geom_bond_distance
_geom_bond_site_symmetry_2
_geom_bond_publ_flag
K N2 2.735(2) . ?
K F4 2.7513(19) 2_545 ?
K N4 2.892(2) 2 ?
K N4 2.939(2) . ?
K F1 2.9457(19) . ?
K B 3.225(3) 1_565 ?
K F5 3.388(2) 2 ?
K K 4.1819(12) 2_545 ?
K K 4.1819(12) 2 ?
N1 C3 1.342(3) . ?
N1 N2 1.347(3) . ?
N1 B 1.548(4) . ?
N2 C1 1.333(3) . ?
N3 C7 1.340(3) . ?
N3 N4 1.357(3) . ?
N3 B 1.541(4) . ?
N4 C5 1.335(3) . ?
N4 K 2.892(2) 2_545 ?
C1 C2 1.387(4) . ?
C1 C4 1.471(4) . ?
C2 C3 1.359(4) . ?
C2 H2 0.9500 . ?
C3 H3 0.9500 . ?
C4 F2 1.322(3) . ?
C4 F3 1.334(3) . ?
C4 F1 1.337(3) . ?
C5 C6 1.381(4) . ?
C5 C8 1.467(4) . ?
C6 C7 1.357(4) . ?
C6 H6 0.9500 . ?
C7 H7 0.9500 . ?
C8 F6 1.311(3) . ?
C8 F5 1.338(3) . ?
C8 F4 1.342(3) . ?
F5 K 3.388(2) 2_545 ?
F4 K 2.7514(19) 2 ?
B K 3.225(3) 1_545 ?
B H1A 1.15(2) . ?
B H1B 1.11(3) . ?
